data_1568485
loop_
_publ_author_name
'Li, Shengtao'
'Li, Ranran'
'Zhang, Yi-Kang'
'Wang, Shutao'
'Ma, Bin'
'Zhang, Bin'
'An, Peng'

_publ_section_title
;
 BINOL-like atropisomeric chiral nanographene.
;
_journal_issue 12
_journal_name_full 'Chemical science'
_journal_page_first 3286
_journal_page_last 3292
_journal_paper_doi 10.1039/d2sc06244e
_journal_volume 14
_journal_year 2023
_chemical_formula_moiety 'C124 H102 O2'
_chemical_formula_sum 'C124 H102 O2'
_chemical_formula_weight 1624.05
_space_group_crystal_system monoclinic
_space_group_IT_number 15
_space_group_name_Hall '-C 2yc'
_space_group_name_H-M_alt 'C 1 2/c 1'
_atom_sites_solution_hydrogens geom
_audit_creation_date 2022-06-09
_audit_creation_method
;
Olex2 1.5
(compiled 2021.12.09 svn.r5202d8cf for OlexSys, GUI svn.r6439)
;
_audit_update_record
;
2022-08-01 deposited with the CCDC.	2023-02-21 downloaded from the CCDC.
;
_cell_angle_alpha 90
_cell_angle_beta 95.069(4)
_cell_angle_gamma 90
_cell_formula_units_Z 4
_cell_length_a 16.1038(17)
_cell_length_b 24.540(3)
_cell_length_c 26.560(2)
_cell_measurement_reflns_used 8261
_cell_measurement_temperature 150.00
_cell_measurement_theta_max 28.24
_cell_measurement_theta_min 2.24
_cell_volume 10455.1(19)
_computing_cell_refinement 'SAINT V8.38A (Bruker, 2018)'
_computing_data_collection 'Bruker APEX3'
_computing_data_reduction 'SAINT V8.38A (Bruker, 2018)'
_computing_molecular_graphics 'Olex2 1.5 (Dolomanov et al., 2009)'
_computing_publication_material 'Olex2 1.5 (Dolomanov et al., 2009)'
_computing_structure_refinement 'SHELXL 2018/3 (Sheldrick, 2015)'
_computing_structure_solution 'SHELXT 2018/2 (Sheldrick, 2018)'
_diffrn_ambient_temperature 150.00
_diffrn_measured_fraction_theta_full 0.964
_diffrn_measured_fraction_theta_max 0.964
_diffrn_measurement_device_type 'Bruker APEX-III D8 VENTURE'
_diffrn_measurement_method '\f and \w scans'
_diffrn_radiation_type MoK\a
_diffrn_radiation_wavelength 0.71073
_diffrn_reflns_av_R_equivalents 0.1025
_diffrn_reflns_av_unetI/netI 0.1098
_diffrn_reflns_Laue_measured_fraction_full 0.964
_diffrn_reflns_Laue_measured_fraction_max 0.964
_diffrn_reflns_limit_h_max 18
_diffrn_reflns_limit_h_min -18
_diffrn_reflns_limit_k_max 29
_diffrn_reflns_limit_k_min -29
_diffrn_reflns_limit_l_max 30
_diffrn_reflns_limit_l_min -31
_diffrn_reflns_number 35100
_diffrn_reflns_point_group_measured_fraction_full 0.964
_diffrn_reflns_point_group_measured_fraction_max 0.964
_diffrn_reflns_theta_full 24.998
_diffrn_reflns_theta_max 24.998
_diffrn_reflns_theta_min 2.080
_diffrn_source 'fine-focus sealed tube'
_diffrn_source_current 1.4
_diffrn_source_power 0.07
_diffrn_source_voltage 50.0
_diffrn_standards_number 0
_exptl_absorpt_coefficient_mu 0.059
_exptl_absorpt_correction_T_max 0.7457
_exptl_absorpt_correction_T_min 0.6733
_exptl_absorpt_correction_type multi-scan
_exptl_absorpt_process_details
;
SADABS-2016/2 (Bruker,2016/2) was used for absorption correction.
wR2(int) was 0.1309 before and 0.0678 after correction.
The Ratio of minimum to maximum transmission is 0.9029.
The \l/2 correction factor is Not present.
;
_exptl_crystal_colour yellow
_exptl_crystal_density_diffrn 1.032
_exptl_crystal_description block
_exptl_crystal_F_000 3448
_exptl_crystal_size_max 0.16
_exptl_crystal_size_mid 0.14
_exptl_crystal_size_min 0.12
_refine_diff_density_max 0.527
_refine_diff_density_min -0.314
_refine_diff_density_rms 0.071
_refine_ls_extinction_method none
_refine_ls_goodness_of_fit_ref 1.045
_refine_ls_hydrogen_treatment constr
_refine_ls_matrix_type full
_refine_ls_number_parameters 580
_refine_ls_number_reflns 8885
_refine_ls_number_restraints 0
_refine_ls_restrained_S_all 1.045
_refine_ls_R_factor_all 0.1946
_refine_ls_R_factor_gt 0.1053
_refine_ls_shift/su_max 0.000
_refine_ls_shift/su_mean 0.000
_refine_ls_structure_factor_coef Fsqd
_refine_ls_weighting_details 'w=1/[\s^2^(Fo^2^)+(0.1937P)^2^] where P=(Fo^2^+2Fc^2^)/3'
_refine_ls_weighting_scheme calc
_refine_ls_wR_factor_gt 0.3087
_refine_ls_wR_factor_ref 0.3512
_reflns_Friedel_coverage 0.000
_reflns_number_gt 4123
_reflns_number_total 8885
_reflns_threshold_expression 'I > 2\s(I)'
_cod_data_source_file d2sc06244e2.cif
_cod_data_source_block 1_sq
_cod_depositor_comments 'Adding full bibliography for 1568485.cif.'
_cod_original_cell_volume 10455.2(18)
_cod_database_code 1568485
_shelx_shelxl_version_number 2018/3
_shelx_space_group_comment
;
The symmetry employed for this shelxl refinement is uniquely defined
by the following loop, which should always be used as a source of
symmetry information in preference to the above space-group names.
They are only intended as comments.
;
_shelx_estimated_absorpt_t_max 0.993
_shelx_estimated_absorpt_t_min 0.991
_olex2_refinement_description
;
1. Fixed Uiso
 At 1.2 times of:
  All C(H) groups
 At 1.5 times of:
  All C(H,H,H) groups
2.a Aromatic/amide H refined with riding coordinates:
 C2(H2), C50(H50), C27(H27), C39(H39), C10(H10), C37(H37), C29(H29), C48(H48),
 C8(H8), C23(H23), C4(H4), C20(H20), C3(H3), C22(H22), C21(H21)
2.b Idealised Me refined as rotating group:
 C55(H55A,H55B,H55C), C57(H57A,H57B,H57C), C54(H54A,H54B,H54C), C62(H62A,H62B,
 H62C), C61(H61A,H61B,H61C), C58(H58A,H58B,H58C), C46(H46A,H46B,H46C), C45(H45A,
 H45B,H45C), C59(H59A,H59B,H59C), C47(H47A,H47B,H47C), C52(H52A,H52B,H52C),
 C53(H53A,H53B,H53C)
;
_platon_squeeze_void_probe_radius 1.20
_olex2_submission_special_instructions 'No special instructions were received'

loop_
_space_group_symop_operation_xyz
'x, y, z'
'-x, y, -z+1/2'
'x+1/2, y+1/2, z'
'-x+1/2, y+1/2, -z+1/2'
'-x, -y, -z'
'x, -y, z-1/2'
'-x+1/2, -y+1/2, -z'
'x+1/2, -y+1/2, z-1/2'

loop_
_atom_site_label
_atom_site_type_symbol
_atom_site_fract_x
_atom_site_fract_y
_atom_site_fract_z
_atom_site_U_iso_or_equiv
_atom_site_adp_type
_atom_site_occupancy
_atom_site_site_symmetry_order
_atom_site_calc_flag
_atom_site_refinement_flags_posn
_atom_site_refinement_flags_adp
_atom_site_refinement_flags_occupancy
_atom_site_disorder_assembly
_atom_site_disorder_group
O1 O 0.5588(2) 0.64275(13) 0.30370(12) 0.0393(9) Uani 1 1 d . . . . .
C17 C 0.4981(3) 0.6813(2) 0.30995(18) 0.0367(12) Uani 1 1 d . . . . .
C24 C 0.3553(4) 0.7436(2) 0.31794(17) 0.0400(13) Uani 1 1 d . . . . .
C1 C 0.6340(4) 0.6571(2) 0.32959(19) 0.0402(13) Uani 1 1 d . . . . .
C33 C 0.4526(3) 0.5951(2) 0.47476(17) 0.0390(13) Uani 1 1 d . . . . .
C34 C 0.5393(4) 0.5941(2) 0.49171(17) 0.0385(13) Uani 1 1 d . . . . .
C32 C 0.4271(4) 0.6237(2) 0.43034(17) 0.0388(13) Uani 1 1 d . . . . .
C19 C 0.4087(4) 0.7539(2) 0.27968(18) 0.0391(13) Uani 1 1 d . . . . .
C41 C 0.4197(4) 0.5412(2) 0.54931(18) 0.0435(14) Uani 1 1 d . . . . .
C15 C 0.4857(4) 0.6429(2) 0.39760(17) 0.0409(14) Uani 1 1 d . . . . .
C13 C 0.5979(3) 0.6181(2) 0.46229(18) 0.0385(13) Uani 1 1 d . . . . .
C36 C 0.6495(4) 0.5735(2) 0.55980(18) 0.0459(15) Uani 1 1 d . . . . .
C26 C 0.3126(4) 0.6695(2) 0.37858(18) 0.0422(13) Uani 1 1 d . . . . .
C18 C 0.4773(4) 0.7181(2) 0.27378(17) 0.0408(13) Uani 1 1 d . . . . .
C16 C 0.4534(3) 0.6742(2) 0.35425(17) 0.0365(12) Uani 1 1 d . . . . .
C14 C 0.5744(4) 0.6376(2) 0.41280(18) 0.0399(13) Uani 1 1 d . . . . .
C2 C 0.6981(4) 0.6708(2) 0.3011(2) 0.0472(14) Uani 1 1 d . . . . .
H2 H 0.690433 0.669949 0.265280 0.057 Uiso 1 1 calc R U . . .
C35 C 0.5667(4) 0.5682(2) 0.53978(17) 0.0420(14) Uani 1 1 d . . . . .
C43 C 0.3069(4) 0.5722(2) 0.48783(19) 0.0477(15) Uani 1 1 d . . . . .
C50 C 0.3575(4) 0.5179(2) 0.57773(19) 0.0462(14) Uani 1 1 d . . . . .
H50 H 0.374264 0.498843 0.608055 0.055 Uiso 1 1 calc R U . . .
C31 C 0.3405(4) 0.6314(2) 0.41727(18) 0.0410(13) Uani 1 1 d . . . . .
C6 C 0.6409(3) 0.6563(2) 0.38328(18) 0.0388(13) Uani 1 1 d . . . . .
C42 C 0.3943(4) 0.5691(2) 0.50455(17) 0.0402(13) Uani 1 1 d . . . . .
C38 C 0.6170(4) 0.5208(2) 0.63443(18) 0.0445(14) Uani 1 1 d . . . . .
C25 C 0.3737(4) 0.6970(2) 0.35177(17) 0.0414(14) Uani 1 1 d . . . . .
C30 C 0.2805(4) 0.6036(2) 0.44218(17) 0.0436(14) Uani 1 1 d . . . . .
C27 C 0.2265(4) 0.6713(2) 0.36253(18) 0.0449(14) Uani 1 1 d . . . . .
H27 H 0.208053 0.695491 0.335947 0.054 Uiso 1 1 calc R U . . .
C40 C 0.5079(4) 0.5404(2) 0.56731(18) 0.0422(13) Uani 1 1 d . . . . .
C5 C 0.7204(4) 0.6682(2) 0.40719(19) 0.0485(15) Uani 1 1 d . . . . .
C7 C 0.7388(4) 0.6585(2) 0.46064(19) 0.0459(14) Uani 1 1 d . . . . .
C39 C 0.5349(4) 0.5162(2) 0.61391(19) 0.0478(15) Uani 1 1 d . . . . .
H39 H 0.496225 0.496255 0.631691 0.057 Uiso 1 1 calc R U . . .
C12 C 0.6814(4) 0.6265(2) 0.48533(17) 0.0408(13) Uani 1 1 d . . . . .
C11 C 0.7062(4) 0.6074(2) 0.53428(18) 0.0425(14) Uani 1 1 d . . . . .
C28 C 0.1680(4) 0.6394(2) 0.38388(18) 0.0464(15) Uani 1 1 d . . . . .
C10 C 0.7840(4) 0.6227(2) 0.55720(19) 0.0504(15) Uani 1 1 d . . . . .
H10 H 0.800926 0.608178 0.589667 0.060 Uiso 1 1 calc R U . . .
C37 C 0.6737(4) 0.5478(2) 0.60680(19) 0.0498(15) Uani 1 1 d . . . . .
H37 H 0.730585 0.549205 0.619763 0.060 Uiso 1 1 calc R U . . .
C49 C 0.2730(4) 0.5223(2) 0.56239(19) 0.0461(14) Uani 1 1 d . . . . .
C29 C 0.1971(4) 0.6070(2) 0.42407(19) 0.0514(16) Uani 1 1 d . . . . .
H29 H 0.157870 0.585786 0.440263 0.062 Uiso 1 1 calc R U . . .
C48 C 0.2493(4) 0.5482(2) 0.51854(19) 0.0478(15) Uani 1 1 d . . . . .
H48 H 0.191500 0.550502 0.507884 0.057 Uiso 1 1 calc R U . . .
C56 C 0.2062(4) 0.5027(2) 0.5972(2) 0.0534(16) Uani 1 1 d . . . . .
C8 C 0.8142(4) 0.6753(3) 0.48639(19) 0.0532(16) Uani 1 1 d . . . . .
H8 H 0.849877 0.699170 0.470158 0.064 Uiso 1 1 calc R U . . .
C44 C 0.0775(4) 0.6384(3) 0.3628(2) 0.0551(16) Uani 1 1 d . . . . .
C23 C 0.2890(4) 0.7793(2) 0.3231(2) 0.0516(15) Uani 1 1 d . . . . .
H23 H 0.254545 0.773648 0.349904 0.062 Uiso 1 1 calc R U . . .
C51 C 0.6449(4) 0.5000(2) 0.68754(19) 0.0503(15) Uani 1 1 d . . . . .
C4 C 0.7851(4) 0.6852(2) 0.3776(2) 0.0543(16) Uani 1 1 d . . . . .
H4 H 0.837171 0.696318 0.393977 0.065 Uiso 1 1 calc R U . . .
C20 C 0.3900(4) 0.7974(2) 0.2460(2) 0.0530(16) Uani 1 1 d . . . . .
H20 H 0.424793 0.804178 0.219602 0.064 Uiso 1 1 calc R U . . .
C3 C 0.7737(4) 0.6856(3) 0.3256(2) 0.0589(17) Uani 1 1 d . . . . .
H3 H 0.818228 0.696243 0.306494 0.071 Uiso 1 1 calc R U . . .
C9 C 0.8378(4) 0.6575(2) 0.5357(2) 0.0516(15) Uani 1 1 d . . . . .
C22 C 0.2726(4) 0.8216(2) 0.2913(2) 0.0609(18) Uani 1 1 d . . . . .
H22 H 0.227534 0.845425 0.296269 0.073 Uiso 1 1 calc R U . . .
C60 C 0.9214(4) 0.6754(3) 0.5630(2) 0.0611(18) Uani 1 1 d . . . . .
C21 C 0.3212(5) 0.8306(3) 0.2509(2) 0.0664(19) Uani 1 1 d . . . . .
H21 H 0.307446 0.858972 0.227310 0.080 Uiso 1 1 calc R U . . .
C55 C 0.2414(4) 0.4686(3) 0.6405(2) 0.0652(18) Uani 1 1 d . . . . .
H55A H 0.266151 0.435515 0.627511 0.098 Uiso 1 1 calc R U . . .
H55B H 0.196875 0.458564 0.661568 0.098 Uiso 1 1 calc R U . . .
H55C H 0.284367 0.489321 0.660704 0.098 Uiso 1 1 calc R U . . .
C57 C 0.1394(5) 0.4687(3) 0.5628(3) 0.087(2) Uani 1 1 d . . . . .
H57A H 0.114293 0.491910 0.535559 0.131 Uiso 1 1 calc R U . . .
H57B H 0.095910 0.455535 0.583335 0.131 Uiso 1 1 calc R U . . .
H57C H 0.166836 0.437499 0.548175 0.131 Uiso 1 1 calc R U . . .
C54 C 0.5894(6) 0.4564(3) 0.7056(3) 0.099(3) Uani 1 1 d . . . . .
H54A H 0.532764 0.470864 0.706528 0.148 Uiso 1 1 calc R U . . .
H54B H 0.610674 0.444749 0.739584 0.148 Uiso 1 1 calc R U . . .
H54C H 0.588333 0.425274 0.682489 0.148 Uiso 1 1 calc R U . . .
C62 C 0.9807(5) 0.6311(3) 0.5611(3) 0.103(3) Uani 1 1 d . . . . .
H62A H 0.959962 0.598983 0.578011 0.154 Uiso 1 1 calc R U . . .
H62B H 1.034521 0.642115 0.578183 0.154 Uiso 1 1 calc R U . . .
H62C H 0.987777 0.622156 0.525744 0.154 Uiso 1 1 calc R U . . .
C61 C 0.9565(5) 0.7271(3) 0.5374(3) 0.080(2) Uani 1 1 d . . . . .
H61A H 0.976442 0.716763 0.504863 0.120 Uiso 1 1 calc R U . . .
H61B H 1.002766 0.742312 0.559381 0.120 Uiso 1 1 calc R U . . .
H61C H 0.912249 0.754357 0.531771 0.120 Uiso 1 1 calc R U . . .
C58 C 0.1659(5) 0.5538(3) 0.6168(3) 0.090(3) Uani 1 1 d . . . . .
H58A H 0.208409 0.575975 0.635871 0.135 Uiso 1 1 calc R U . . .
H58B H 0.122928 0.543378 0.638917 0.135 Uiso 1 1 calc R U . . .
H58C H 0.140317 0.574972 0.588195 0.135 Uiso 1 1 calc R U . . .
C46 C 0.0219(5) 0.6492(3) 0.4047(3) 0.088(2) Uani 1 1 d . . . . .
H46A H 0.037735 0.624959 0.433282 0.132 Uiso 1 1 calc R U . . .
H46B H -0.036269 0.642470 0.392289 0.132 Uiso 1 1 calc R U . . .
H46C H 0.028343 0.687205 0.415732 0.132 Uiso 1 1 calc R U . . .
C45 C 0.0563(5) 0.6812(3) 0.3222(3) 0.089(3) Uani 1 1 d . . . . .
H45A H 0.065820 0.717659 0.336773 0.134 Uiso 1 1 calc R U . . .
H45B H -0.002316 0.677594 0.309316 0.134 Uiso 1 1 calc R U . . .
H45C H 0.091856 0.676050 0.294519 0.134 Uiso 1 1 calc R U . . .
C59 C 0.9078(5) 0.6947(3) 0.6151(2) 0.087(2) Uani 1 1 d . . . . .
H59A H 0.862209 0.721235 0.613243 0.130 Uiso 1 1 calc R U . . .
H59B H 0.958895 0.711801 0.630454 0.130 Uiso 1 1 calc R U . . .
H59C H 0.893385 0.663559 0.635798 0.130 Uiso 1 1 calc R U . . .
C47 C 0.0543(6) 0.5810(3) 0.3424(3) 0.105(3) Uani 1 1 d . . . . .
H47A H 0.076727 0.575870 0.309584 0.158 Uiso 1 1 calc R U . . .
H47B H -0.006450 0.577153 0.338378 0.158 Uiso 1 1 calc R U . . .
H47C H 0.078093 0.553462 0.366236 0.158 Uiso 1 1 calc R U . . .
C52 C 0.7295(6) 0.4719(5) 0.6905(3) 0.133(4) Uani 1 1 d . . . . .
H52A H 0.738292 0.455839 0.657641 0.200 Uiso 1 1 calc R U . . .
H52B H 0.731327 0.443107 0.716212 0.200 Uiso 1 1 calc R U . . .
H52C H 0.773481 0.498623 0.699728 0.200 Uiso 1 1 calc R U . . .
C53 C 0.6445(7) 0.5474(3) 0.7235(3) 0.125(4) Uani 1 1 d . . . . .
H53A H 0.695088 0.569150 0.721213 0.187 Uiso 1 1 calc R U . . .
H53B H 0.642949 0.533795 0.758067 0.187 Uiso 1 1 calc R U . . .
H53C H 0.595357 0.570062 0.714512 0.187 Uiso 1 1 calc R U . . .

loop_
_atom_site_aniso_label
_atom_site_aniso_U_11
_atom_site_aniso_U_22
_atom_site_aniso_U_33
_atom_site_aniso_U_23
_atom_site_aniso_U_13
_atom_site_aniso_U_12
O1 0.034(3) 0.047(2) 0.0369(18) -0.0013(15) 0.0061(16) 0.0007(17)
C17 0.019(3) 0.054(3) 0.038(3) -0.001(2) 0.010(2) -0.001(2)
C24 0.034(4) 0.052(3) 0.034(3) 0.002(2) 0.002(2) 0.006(3)
C1 0.028(4) 0.051(3) 0.042(3) -0.001(2) 0.005(2) 0.002(3)
C33 0.030(4) 0.054(3) 0.033(3) -0.010(2) 0.001(2) -0.001(2)
C34 0.036(4) 0.049(3) 0.031(2) -0.004(2) 0.001(2) 0.003(3)
C32 0.030(4) 0.054(3) 0.031(3) -0.008(2) -0.003(2) -0.003(3)
C19 0.032(4) 0.043(3) 0.043(3) 0.000(2) 0.009(2) 0.004(2)
C41 0.035(4) 0.057(3) 0.037(3) -0.006(2) 0.001(2) -0.004(3)
C15 0.040(4) 0.055(3) 0.029(2) -0.007(2) 0.009(2) 0.000(3)
C13 0.027(4) 0.052(3) 0.038(3) -0.008(2) 0.006(2) -0.004(2)
C36 0.043(4) 0.053(3) 0.042(3) -0.012(2) 0.003(3) 0.001(3)
C26 0.030(4) 0.064(3) 0.033(3) -0.006(2) 0.006(2) -0.002(3)
C18 0.033(4) 0.052(3) 0.038(3) 0.004(2) 0.008(2) 0.000(3)
C16 0.027(4) 0.050(3) 0.033(2) -0.009(2) 0.005(2) -0.001(2)
C14 0.029(4) 0.051(3) 0.039(3) -0.005(2) 0.001(2) -0.004(2)
C2 0.027(4) 0.074(4) 0.040(3) 0.005(3) 0.005(3) 0.005(3)
C35 0.038(4) 0.055(3) 0.031(3) 0.002(2) -0.006(2) -0.003(3)
C43 0.038(4) 0.064(4) 0.041(3) -0.001(3) 0.005(3) -0.004(3)
C50 0.044(5) 0.054(3) 0.041(3) 0.003(2) 0.008(3) -0.005(3)
C31 0.033(4) 0.052(3) 0.038(3) -0.004(2) 0.001(2) -0.006(3)
C6 0.023(4) 0.052(3) 0.040(3) -0.001(2) -0.001(2) -0.002(2)
C42 0.036(4) 0.054(3) 0.032(3) 0.000(2) 0.007(2) -0.006(3)
C38 0.041(4) 0.051(3) 0.039(3) -0.002(2) -0.007(3) -0.004(3)
C25 0.038(4) 0.056(3) 0.031(2) -0.007(2) 0.005(2) -0.004(3)
C30 0.036(4) 0.063(3) 0.033(3) 0.001(2) 0.007(2) 0.002(3)
C27 0.040(4) 0.060(3) 0.034(3) 0.000(2) -0.001(3) 0.008(3)
C40 0.033(4) 0.058(3) 0.035(3) -0.008(2) 0.001(2) -0.001(3)
C5 0.053(5) 0.051(3) 0.044(3) 0.000(2) 0.013(3) -0.003(3)
C7 0.034(4) 0.062(4) 0.041(3) 0.002(3) 0.002(3) -0.001(3)
C39 0.051(5) 0.050(3) 0.042(3) 0.004(2) 0.003(3) -0.005(3)
C12 0.031(4) 0.055(3) 0.035(3) -0.003(2) 0.000(2) 0.000(3)
C11 0.036(4) 0.055(3) 0.037(3) -0.002(2) 0.006(2) -0.008(3)
C28 0.038(4) 0.068(4) 0.033(3) -0.004(3) 0.004(3) -0.006(3)
C10 0.046(5) 0.071(4) 0.034(3) -0.003(3) 0.002(3) -0.002(3)
C37 0.048(5) 0.062(4) 0.039(3) -0.003(3) -0.003(3) 0.001(3)
C49 0.042(5) 0.057(3) 0.039(3) 0.002(2) 0.002(3) -0.004(3)
C29 0.033(4) 0.084(4) 0.038(3) -0.003(3) 0.006(3) -0.011(3)
C48 0.041(4) 0.063(3) 0.041(3) -0.002(3) 0.011(3) 0.001(3)
C56 0.054(5) 0.058(3) 0.050(3) 0.007(3) 0.017(3) -0.002(3)
C8 0.035(4) 0.082(4) 0.043(3) -0.010(3) 0.004(3) -0.009(3)
C44 0.031(4) 0.084(4) 0.050(3) 0.002(3) 0.002(3) 0.003(3)
C23 0.043(5) 0.066(4) 0.046(3) -0.002(3) 0.008(3) 0.006(3)
C51 0.053(5) 0.054(3) 0.045(3) 0.005(3) 0.004(3) -0.001(3)
C4 0.030(4) 0.083(4) 0.050(3) 0.006(3) 0.008(3) -0.007(3)
C20 0.044(5) 0.059(4) 0.058(3) 0.010(3) 0.018(3) 0.010(3)
C3 0.039(5) 0.085(4) 0.055(3) 0.020(3) 0.014(3) -0.002(3)
C9 0.033(4) 0.075(4) 0.046(3) -0.008(3) 0.002(3) -0.005(3)
C22 0.063(5) 0.064(4) 0.059(4) 0.005(3) 0.020(3) 0.019(3)
C60 0.035(5) 0.097(5) 0.050(3) -0.016(3) -0.003(3) -0.011(4)
C21 0.067(6) 0.066(4) 0.068(4) 0.010(3) 0.016(4) 0.009(4)
C55 0.061(5) 0.081(4) 0.056(4) 0.015(3) 0.022(3) -0.004(4)
C57 0.050(6) 0.118(6) 0.094(5) 0.026(4) 0.013(4) -0.032(4)
C54 0.118(8) 0.109(6) 0.063(4) 0.038(4) -0.023(4) -0.039(5)
C62 0.058(7) 0.102(6) 0.140(7) -0.035(5) -0.031(5) 0.010(5)
C61 0.064(6) 0.097(5) 0.079(5) -0.005(4) 0.006(4) -0.029(4)
C58 0.095(7) 0.091(5) 0.093(5) 0.011(4) 0.054(5) 0.027(5)
C46 0.070(7) 0.117(6) 0.076(5) 0.005(4) 0.007(4) 0.008(5)
C45 0.034(5) 0.135(7) 0.095(5) 0.038(5) -0.010(4) -0.002(4)
C59 0.083(7) 0.108(6) 0.068(4) -0.028(4) 0.004(4) -0.020(5)
C47 0.067(7) 0.115(7) 0.127(7) -0.016(5) -0.023(5) -0.018(5)
C52 0.088(8) 0.223(12) 0.086(6) 0.053(6) -0.005(5) 0.074(8)
C53 0.240(13) 0.060(4) 0.063(5) -0.008(4) -0.051(6) 0.003(6)

loop_
_atom_type_symbol
_atom_type_description
_atom_type_scat_dispersion_real
_atom_type_scat_dispersion_imag
_atom_type_scat_source
C C 0.0033 0.0016 'International Tables Vol C Tables 4.2.6.8 and 6.1.1.4'
H H 0.0000 0.0000 'International Tables Vol C Tables 4.2.6.8 and 6.1.1.4'
O O 0.0106 0.0060 'International Tables Vol C Tables 4.2.6.8 and 6.1.1.4'

loop_
_geom_angle_atom_site_label_1
_geom_angle_atom_site_label_2
_geom_angle_atom_site_label_3
_geom_angle
_geom_angle_site_symmetry_1
_geom_angle_site_symmetry_3
_geom_angle_publ_flag
C17 O1 C1 111.3(4) . . ?
O1 C17 C16 115.1(4) . . ?
C18 C17 O1 120.6(4) . . ?
C18 C17 C16 123.8(5) . . ?
C19 C24 C25 118.6(5) . . ?
C23 C24 C19 118.5(5) . . ?
C23 C24 C25 122.8(5) . . ?
O1 C1 C6 118.9(5) . . ?
C2 C1 O1 117.1(4) . . ?
C2 C1 C6 124.0(5) . . ?
C34 C33 C42 119.3(5) . . ?
C32 C33 C34 118.6(5) . . ?
C32 C33 C42 122.1(5) . . ?
C33 C34 C35 119.7(5) . . ?
C13 C34 C33 120.2(5) . . ?
C13 C34 C35 120.2(5) . . ?
C33 C32 C15 121.4(5) . . ?
C33 C32 C31 118.7(5) . . ?
C15 C32 C31 119.9(5) . . ?
C24 C19 C18 119.6(4) . . ?
C20 C19 C24 119.0(5) . . ?
C20 C19 C18 121.3(5) . . ?
C50 C41 C40 122.1(5) . . ?
C42 C41 C50 118.6(5) . . ?
C42 C41 C40 119.2(5) . . ?
C32 C15 C16 116.9(5) . . ?
C32 C15 C14 119.3(4) . . ?
C16 C15 C14 123.1(5) . . ?
C34 C13 C14 121.2(5) . . ?
C34 C13 C12 118.0(5) . . ?
C14 C13 C12 120.5(5) . . ?
C35 C36 C11 119.7(5) . . ?
C35 C36 C37 118.1(5) . . ?
C37 C36 C11 122.0(5) . . ?
C31 C26 C25 118.6(5) . . ?
C27 C26 C31 118.3(5) . . ?
C27 C26 C25 122.2(5) . . ?
C17 C18 C19 118.8(5) . . ?
C17 C18 C18 119.4(5) . 2_655 ?
C19 C18 C18 121.7(4) . 2_655 ?
C15 C16 C17 123.0(5) . . ?
C25 C16 C17 115.8(4) . . ?
C25 C16 C15 121.2(5) . . ?
C15 C14 C6 125.0(4) . . ?
C13 C14 C15 117.5(5) . . ?
C13 C14 C6 117.1(5) . . ?
C1 C2 H2 120.6 . . ?
C1 C2 C3 118.8(5) . . ?
C3 C2 H2 120.6 . . ?
C36 C35 C34 119.9(5) . . ?
C36 C35 C40 120.4(5) . . ?
C40 C35 C34 119.7(5) . . ?
C42 C43 C30 119.1(5) . . ?
C48 C43 C42 118.2(5) . . ?
C48 C43 C30 122.5(6) . . ?
C41 C50 H50 119.0 . . ?
C49 C50 C41 122.0(5) . . ?
C49 C50 H50 119.0 . . ?
C32 C31 C26 120.1(5) . . ?
C30 C31 C32 121.7(5) . . ?
C30 C31 C26 118.2(5) . . ?
C1 C6 C14 123.2(5) . . ?
C5 C6 C1 116.0(5) . . ?
C5 C6 C14 120.3(4) . . ?
C33 C42 C43 118.5(5) . . ?
C41 C42 C33 122.0(5) . . ?
C41 C42 C43 119.4(5) . . ?
C39 C38 C37 118.6(5) . . ?
C39 C38 C51 121.8(5) . . ?
C37 C38 C51 119.5(5) . . ?
C26 C25 C24 124.1(5) . . ?
C16 C25 C24 118.4(5) . . ?
C16 C25 C26 117.1(5) . . ?
C31 C30 C43 119.1(5) . . ?
C29 C30 C43 121.2(5) . . ?
C29 C30 C31 119.7(5) . . ?
C26 C27 H27 118.6 . . ?
C28 C27 C26 122.9(5) . . ?
C28 C27 H27 118.6 . . ?
C35 C40 C41 119.9(5) . . ?
C39 C40 C41 120.7(5) . . ?
C39 C40 C35 119.2(5) . . ?
C6 C5 C7 120.5(5) . . ?
C6 C5 C4 119.5(5) . . ?
C4 C5 C7 119.7(6) . . ?
C12 C7 C5 117.5(5) . . ?
C8 C7 C5 121.6(5) . . ?
C8 C7 C12 120.6(5) . . ?
C38 C39 C40 121.4(5) . . ?
C38 C39 H39 119.3 . . ?
C40 C39 H39 119.3 . . ?
C7 C12 C13 120.3(5) . . ?
C11 C12 C13 121.5(5) . . ?
C11 C12 C7 118.0(5) . . ?
C12 C11 C36 119.0(5) . . ?
C10 C11 C36 122.0(5) . . ?
C10 C11 C12 119.0(5) . . ?
C27 C28 C44 121.7(5) . . ?
C29 C28 C27 116.5(5) . . ?
C29 C28 C44 121.8(5) . . ?
C11 C10 H10 118.0 . . ?
C9 C10 C11 124.0(5) . . ?
C9 C10 H10 118.0 . . ?
C36 C37 H37 118.9 . . ?
C38 C37 C36 122.2(6) . . ?
C38 C37 H37 118.9 . . ?
C50 C49 C56 120.8(5) . . ?
C48 C49 C50 118.9(5) . . ?
C48 C49 C56 120.0(6) . . ?
C30 C29 H29 118.1 . . ?
C28 C29 C30 123.7(6) . . ?
C28 C29 H29 118.1 . . ?
C43 C48 H48 118.6 . . ?
C49 C48 C43 122.9(6) . . ?
C49 C48 H48 118.6 . . ?
C49 C56 C57 106.8(5) . . ?
C55 C56 C49 113.3(5) . . ?
C55 C56 C57 109.9(5) . . ?
C55 C56 C58 110.1(5) . . ?
C58 C56 C49 106.6(5) . . ?
C58 C56 C57 110.1(6) . . ?
C7 C8 H8 119.5 . . ?
C9 C8 C7 121.0(6) . . ?
C9 C8 H8 119.5 . . ?
C28 C44 C45 113.5(5) . . ?
C28 C44 C47 109.8(5) . . ?
C46 C44 C28 109.8(5) . . ?
C46 C44 C45 106.9(6) . . ?
C46 C44 C47 106.2(6) . . ?
C45 C44 C47 110.4(6) . . ?
C24 C23 H23 119.0 . . ?
C22 C23 C24 122.0(6) . . ?
C22 C23 H23 119.0 . . ?
C54 C51 C38 113.5(5) . . ?
C54 C51 C52 102.6(7) . . ?
C54 C51 C53 108.2(6) . . ?
C52 C51 C38 112.8(5) . . ?
C53 C51 C38 108.0(5) . . ?
C53 C51 C52 111.7(7) . . ?
C5 C4 H4 119.4 . . ?
C3 C4 C5 121.2(6) . . ?
C3 C4 H4 119.4 . . ?
C19 C20 H20 119.6 . . ?
C21 C20 C19 120.8(6) . . ?
C21 C20 H20 119.6 . . ?
C2 C3 H3 119.9 . . ?
C4 C3 C2 120.3(6) . . ?
C4 C3 H3 119.9 . . ?
C10 C9 C8 117.0(5) . . ?
C10 C9 C60 122.6(5) . . ?
C8 C9 C60 120.4(6) . . ?
C23 C22 H22 119.7 . . ?
C23 C22 C21 120.6(6) . . ?
C21 C22 H22 119.7 . . ?
C9 C60 C61 111.1(5) . . ?
C62 C60 C9 108.7(6) . . ?
C62 C60 C61 109.1(7) . . ?
C62 C60 C59 114.9(6) . . ?
C59 C60 C9 109.5(6) . . ?
C59 C60 C61 103.6(6) . . ?
C20 C21 C22 118.9(6) . . ?
C20 C21 H21 120.5 . . ?
C22 C21 H21 120.5 . . ?
C56 C55 H55A 109.5 . . ?
C56 C55 H55B 109.5 . . ?
C56 C55 H55C 109.5 . . ?
H55A C55 H55B 109.5 . . ?
H55A C55 H55C 109.5 . . ?
H55B C55 H55C 109.5 . . ?
C56 C57 H57A 109.5 . . ?
C56 C57 H57B 109.5 . . ?
C56 C57 H57C 109.5 . . ?
H57A C57 H57B 109.5 . . ?
H57A C57 H57C 109.5 . . ?
H57B C57 H57C 109.5 . . ?
C51 C54 H54A 109.5 . . ?
C51 C54 H54B 109.5 . . ?
C51 C54 H54C 109.5 . . ?
H54A C54 H54B 109.5 . . ?
H54A C54 H54C 109.5 . . ?
H54B C54 H54C 109.5 . . ?
C60 C62 H62A 109.5 . . ?
C60 C62 H62B 109.5 . . ?
C60 C62 H62C 109.5 . . ?
H62A C62 H62B 109.5 . . ?
H62A C62 H62C 109.5 . . ?
H62B C62 H62C 109.5 . . ?
C60 C61 H61A 109.5 . . ?
C60 C61 H61B 109.5 . . ?
C60 C61 H61C 109.5 . . ?
H61A C61 H61B 109.5 . . ?
H61A C61 H61C 109.5 . . ?
H61B C61 H61C 109.5 . . ?
C56 C58 H58A 109.5 . . ?
C56 C58 H58B 109.5 . . ?
C56 C58 H58C 109.5 . . ?
H58A C58 H58B 109.5 . . ?
H58A C58 H58C 109.5 . . ?
H58B C58 H58C 109.5 . . ?
C44 C46 H46A 109.5 . . ?
C44 C46 H46B 109.5 . . ?
C44 C46 H46C 109.5 . . ?
H46A C46 H46B 109.5 . . ?
H46A C46 H46C 109.5 . . ?
H46B C46 H46C 109.5 . . ?
C44 C45 H45A 109.5 . . ?
C44 C45 H45B 109.5 . . ?
C44 C45 H45C 109.5 . . ?
H45A C45 H45B 109.5 . . ?
H45A C45 H45C 109.5 . . ?
H45B C45 H45C 109.5 . . ?
C60 C59 H59A 109.5 . . ?
C60 C59 H59B 109.5 . . ?
C60 C59 H59C 109.5 . . ?
H59A C59 H59B 109.5 . . ?
H59A C59 H59C 109.5 . . ?
H59B C59 H59C 109.5 . . ?
C44 C47 H47A 109.5 . . ?
C44 C47 H47B 109.5 . . ?
C44 C47 H47C 109.5 . . ?
H47A C47 H47B 109.5 . . ?
H47A C47 H47C 109.5 . . ?
H47B C47 H47C 109.5 . . ?
C51 C52 H52A 109.5 . . ?
C51 C52 H52B 109.5 . . ?
C51 C52 H52C 109.5 . . ?
H52A C52 H52B 109.5 . . ?
H52A C52 H52C 109.5 . . ?
H52B C52 H52C 109.5 . . ?
C51 C53 H53A 109.5 . . ?
C51 C53 H53B 109.5 . . ?
C51 C53 H53C 109.5 . . ?
H53A C53 H53B 109.5 . . ?
H53A C53 H53C 109.5 . . ?
H53B C53 H53C 109.5 . . ?

loop_
_geom_bond_atom_site_label_1
_geom_bond_atom_site_label_2
_geom_bond_distance
_geom_bond_site_symmetry_2
_geom_bond_publ_flag
O1 C17 1.381(6) . ?
O1 C1 1.385(6) . ?
C17 C18 1.339(7) . ?
C17 C16 1.443(7) . ?
C24 C19 1.411(7) . ?
C24 C25 1.467(7) . ?
C24 C23 1.397(8) . ?
C1 C2 1.374(7) . ?
C1 C6 1.421(7) . ?
C33 C34 1.429(8) . ?
C33 C32 1.402(7) . ?
C33 C42 1.430(7) . ?
C34 C13 1.407(7) . ?
C34 C35 1.459(7) . ?
C32 C15 1.420(7) . ?
C32 C31 1.421(8) . ?
C19 C18 1.432(7) . ?
C19 C20 1.408(7) . ?
C41 C50 1.427(8) . ?
C41 C42 1.402(7) . ?
C41 C40 1.458(8) . ?
C15 C16 1.442(7) . ?
C15 C14 1.455(8) . ?
C13 C14 1.419(7) . ?
C13 C12 1.441(7) . ?
C36 C35 1.397(8) . ?
C36 C11 1.447(8) . ?
C36 C37 1.421(7) . ?
C26 C31 1.432(7) . ?
C26 C25 1.434(8) . ?
C26 C27 1.414(8) . ?
C18 C18 1.513(10) 2_655 ?
C16 C25 1.396(8) . ?
C14 C6 1.456(7) . ?
C2 H2 0.9500 . ?
C2 C3 1.378(8) . ?
C35 C40 1.421(8) . ?
C43 C42 1.441(8) . ?
C43 C30 1.467(7) . ?
C43 C48 1.416(8) . ?
C50 H50 0.9500 . ?
C50 C49 1.390(8) . ?
C31 C30 1.396(7) . ?
C6 C5 1.408(8) . ?
C38 C39 1.388(8) . ?
C38 C37 1.391(8) . ?
C38 C51 1.530(7) . ?
C30 C29 1.388(8) . ?
C27 H27 0.9500 . ?
C27 C28 1.385(8) . ?
C40 C39 1.407(7) . ?
C5 C7 1.444(7) . ?
C5 C4 1.422(8) . ?
C7 C12 1.417(8) . ?
C7 C8 1.403(8) . ?
C39 H39 0.9500 . ?
C12 C11 1.406(7) . ?
C11 C10 1.395(8) . ?
C28 C29 1.379(7) . ?
C28 C44 1.514(8) . ?
C10 H10 0.9500 . ?
C10 C9 1.376(8) . ?
C37 H37 0.9500 . ?
C49 C48 1.352(7) . ?
C49 C56 1.555(8) . ?
C29 H29 0.9500 . ?
C48 H48 0.9500 . ?
C56 C55 1.492(8) . ?
C56 C57 1.586(9) . ?
C56 C58 1.525(9) . ?
C8 H8 0.9500 . ?
C8 C9 1.400(7) . ?
C44 C46 1.511(9) . ?
C44 C45 1.523(9) . ?
C44 C47 1.544(10) . ?
C23 H23 0.9500 . ?
C23 C22 1.351(8) . ?
C51 C54 1.498(9) . ?
C51 C52 1.524(10) . ?
C51 C53 1.505(9) . ?
C4 H4 0.9500 . ?
C4 C3 1.377(7) . ?
C20 H20 0.9500 . ?
C20 C21 1.391(9) . ?
C3 H3 0.9500 . ?
C9 C60 1.538(8) . ?
C22 H22 0.9500 . ?
C22 C21 1.399(9) . ?
C60 C62 1.452(10) . ?
C60 C61 1.568(9) . ?
C60 C59 1.497(9) . ?
C21 H21 0.9500 . ?
C55 H55A 0.9800 . ?
C55 H55B 0.9800 . ?
C55 H55C 0.9800 . ?
C57 H57A 0.9800 . ?
C57 H57B 0.9800 . ?
C57 H57C 0.9800 . ?
C54 H54A 0.9800 . ?
C54 H54B 0.9800 . ?
C54 H54C 0.9800 . ?
C62 H62A 0.9800 . ?
C62 H62B 0.9800 . ?
C62 H62C 0.9800 . ?
C61 H61A 0.9800 . ?
C61 H61B 0.9800 . ?
C61 H61C 0.9800 . ?
C58 H58A 0.9800 . ?
C58 H58B 0.9800 . ?
C58 H58C 0.9800 . ?
C46 H46A 0.9800 . ?
C46 H46B 0.9800 . ?
C46 H46C 0.9800 . ?
C45 H45A 0.9800 . ?
C45 H45B 0.9800 . ?
C45 H45C 0.9800 . ?
C59 H59A 0.9800 . ?
C59 H59B 0.9800 . ?
C59 H59C 0.9800 . ?
C47 H47A 0.9800 . ?
C47 H47B 0.9800 . ?
C47 H47C 0.9800 . ?
C52 H52A 0.9800 . ?
C52 H52B 0.9800 . ?
C52 H52C 0.9800 . ?
C53 H53A 0.9800 . ?
C53 H53B 0.9800 . ?
C53 H53C 0.9800 . ?

loop_
_geom_torsion_atom_site_label_1
_geom_torsion_atom_site_label_2
_geom_torsion_atom_site_label_3
_geom_torsion_atom_site_label_4
_geom_torsion
_geom_torsion_site_symmetry_1
_geom_torsion_site_symmetry_2
_geom_torsion_site_symmetry_3
_geom_torsion_site_symmetry_4
_geom_torsion_publ_flag
O1 C17 C18 C19 174.0(5) . . . . ?
O1 C17 C18 C18 -1.5(8) . . . 2_655 ?
O1 C17 C16 C15 21.0(7) . . . . ?
O1 C17 C16 C25 -155.5(4) . . . . ?
O1 C1 C2 C3 179.6(5) . . . . ?
O1 C1 C6 C14 4.1(8) . . . . ?
O1 C1 C6 C5 176.3(5) . . . . ?
C17 O1 C1 C2 -111.8(5) . . . . ?
C17 O1 C1 C6 69.0(6) . . . . ?
C17 C16 C25 C24 -25.8(6) . . . . ?
C17 C16 C25 C26 147.7(5) . . . . ?
C24 C19 C18 C17 -11.5(8) . . . . ?
C24 C19 C18 C18 163.9(5) . . . 2_655 ?
C24 C19 C20 C21 1.5(9) . . . . ?
C24 C23 C22 C21 1.0(10) . . . . ?
C1 O1 C17 C18 100.8(5) . . . . ?
C1 O1 C17 C16 -86.6(5) . . . . ?
C1 C2 C3 C4 1.9(9) . . . . ?
C1 C6 C5 C7 -168.1(5) . . . . ?
C1 C6 C5 C4 6.0(8) . . . . ?
C33 C34 C13 C14 -8.1(7) . . . . ?
C33 C34 C13 C12 167.0(5) . . . . ?
C33 C34 C35 C36 -171.3(5) . . . . ?
C33 C34 C35 C40 5.2(7) . . . . ?
C33 C32 C15 C16 -177.0(4) . . . . ?
C33 C32 C15 C14 -6.1(7) . . . . ?
C33 C32 C31 C26 167.0(5) . . . . ?
C33 C32 C31 C30 -11.4(7) . . . . ?
C34 C33 C32 C15 11.3(7) . . . . ?
C34 C33 C32 C31 -171.2(4) . . . . ?
C34 C33 C42 C41 -1.8(7) . . . . ?
C34 C33 C42 C43 177.9(5) . . . . ?
C34 C13 C14 C15 13.1(7) . . . . ?
C34 C13 C14 C6 -173.4(5) . . . . ?
C34 C13 C12 C7 -169.4(5) . . . . ?
C34 C13 C12 C11 5.1(8) . . . . ?
C34 C35 C40 C41 -4.4(7) . . . . ?
C34 C35 C40 C39 -179.3(5) . . . . ?
C32 C33 C34 C13 -4.3(7) . . . . ?
C32 C33 C34 C35 175.3(4) . . . . ?
C32 C33 C42 C41 -179.1(5) . . . . ?
C32 C33 C42 C43 0.5(7) . . . . ?
C32 C15 C16 C17 -159.3(5) . . . . ?
C32 C15 C16 C25 17.0(7) . . . . ?
C32 C15 C14 C13 -6.1(7) . . . . ?
C32 C15 C14 C6 -179.0(5) . . . . ?
C32 C31 C30 C43 9.5(8) . . . . ?
C32 C31 C30 C29 -171.8(5) . . . . ?
C19 C24 C25 C26 -155.7(5) . . . . ?
C19 C24 C25 C16 17.2(7) . . . . ?
C19 C24 C23 C22 3.2(9) . . . . ?
C19 C20 C21 C22 2.6(10) . . . . ?
C41 C50 C49 C48 1.7(8) . . . . ?
C41 C50 C49 C56 -172.5(5) . . . . ?
C41 C40 C39 C38 -172.2(5) . . . . ?
C15 C32 C31 C26 -15.4(7) . . . . ?
C15 C32 C31 C30 166.2(5) . . . . ?
C15 C16 C25 C24 157.6(5) . . . . ?
C15 C16 C25 C26 -28.9(7) . . . . ?
C15 C14 C6 C1 -31.8(8) . . . . ?
C15 C14 C6 C5 156.3(5) . . . . ?
C13 C34 C35 C36 8.4(8) . . . . ?
C13 C34 C35 C40 -175.2(5) . . . . ?
C13 C14 C6 C1 155.2(5) . . . . ?
C13 C14 C6 C5 -16.7(7) . . . . ?
C13 C12 C11 C36 6.9(8) . . . . ?
C13 C12 C11 C10 -171.7(5) . . . . ?
C36 C35 C40 C41 172.0(5) . . . . ?
C36 C35 C40 C39 -2.8(8) . . . . ?
C36 C11 C10 C9 -175.9(6) . . . . ?
C26 C31 C30 C43 -168.9(5) . . . . ?
C26 C31 C30 C29 9.8(8) . . . . ?
C26 C27 C28 C29 3.3(8) . . . . ?
C26 C27 C28 C44 -174.4(5) . . . . ?
C18 C17 C16 C15 -166.6(5) . . . . ?
C18 C17 C16 C25 16.8(7) . . . . ?
C18 C19 C20 C21 177.5(6) . . . . ?
C16 C17 C18 C19 2.1(8) . . . . ?
C16 C17 C18 C18 -173.5(5) . . . 2_655 ?
C16 C15 C14 C13 164.2(4) . . . . ?
C16 C15 C14 C6 -8.7(8) . . . . ?
C14 C15 C16 C17 30.1(7) . . . . ?
C14 C15 C16 C25 -153.5(5) . . . . ?
C14 C13 C12 C7 5.7(8) . . . . ?
C14 C13 C12 C11 -179.8(5) . . . . ?
C14 C6 C5 C7 4.4(8) . . . . ?
C14 C6 C5 C4 178.4(5) . . . . ?
C2 C1 C6 C14 -174.9(5) . . . . ?
C2 C1 C6 C5 -2.7(8) . . . . ?
C35 C34 C13 C14 172.3(5) . . . . ?
C35 C34 C13 C12 -12.7(7) . . . . ?
C35 C36 C11 C12 -11.3(8) . . . . ?
C35 C36 C11 C10 167.3(5) . . . . ?
C35 C36 C37 C38 -3.9(8) . . . . ?
C35 C40 C39 C38 2.6(8) . . . . ?
C43 C30 C29 C28 174.5(5) . . . . ?
C50 C41 C42 C33 177.9(5) . . . . ?
C50 C41 C42 C43 -1.7(7) . . . . ?
C50 C41 C40 C35 -174.6(5) . . . . ?
C50 C41 C40 C39 0.2(8) . . . . ?
C50 C49 C48 C43 -1.2(8) . . . . ?
C50 C49 C56 C55 -13.4(8) . . . . ?
C50 C49 C56 C57 -134.5(6) . . . . ?
C50 C49 C56 C58 107.8(6) . . . . ?
C31 C32 C15 C16 5.5(7) . . . . ?
C31 C32 C15 C14 176.4(4) . . . . ?
C31 C26 C25 C24 -168.7(4) . . . . ?
C31 C26 C25 C16 18.2(7) . . . . ?
C31 C26 C27 C28 2.4(8) . . . . ?
C31 C30 C29 C28 -4.2(9) . . . . ?
C6 C1 C2 C3 -1.3(9) . . . . ?
C6 C5 C7 C12 13.0(8) . . . . ?
C6 C5 C7 C8 -173.1(5) . . . . ?
C6 C5 C4 C3 -5.6(9) . . . . ?
C42 C33 C34 C13 178.3(4) . . . . ?
C42 C33 C34 C35 -2.1(7) . . . . ?
C42 C33 C32 C15 -171.4(5) . . . . ?
C42 C33 C32 C31 6.2(7) . . . . ?
C42 C41 C50 C49 -0.2(8) . . . . ?
C42 C41 C40 C35 0.6(7) . . . . ?
C42 C41 C40 C39 175.4(5) . . . . ?
C42 C43 C30 C31 -2.5(8) . . . . ?
C42 C43 C30 C29 178.9(5) . . . . ?
C42 C43 C48 C49 -0.7(8) . . . . ?
C25 C24 C19 C18 2.0(7) . . . . ?
C25 C24 C19 C20 178.0(5) . . . . ?
C25 C24 C23 C22 -179.3(5) . . . . ?
C25 C26 C31 C32 3.4(7) . . . . ?
C25 C26 C31 C30 -178.2(5) . . . . ?
C25 C26 C27 C28 171.3(5) . . . . ?
C30 C43 C42 C33 -2.4(7) . . . . ?
C30 C43 C42 C41 177.3(5) . . . . ?
C30 C43 C48 C49 -175.6(5) . . . . ?
C27 C26 C31 C32 172.7(5) . . . . ?
C27 C26 C31 C30 -9.0(7) . . . . ?
C27 C26 C25 C24 22.5(8) . . . . ?
C27 C26 C25 C16 -150.6(5) . . . . ?
C27 C28 C29 C30 -2.5(8) . . . . ?
C27 C28 C44 C46 -128.0(6) . . . . ?
C27 C28 C44 C45 -8.5(8) . . . . ?
C27 C28 C44 C47 115.6(7) . . . . ?
C40 C41 C50 C49 175.1(5) . . . . ?
C40 C41 C42 C33 2.6(7) . . . . ?
C40 C41 C42 C43 -177.1(5) . . . . ?
C5 C7 C12 C13 -18.0(8) . . . . ?
C5 C7 C12 C11 167.3(5) . . . . ?
C5 C7 C8 C9 -168.6(5) . . . . ?
C5 C4 C3 C2 1.5(10) . . . . ?
C7 C5 C4 C3 168.5(6) . . . . ?
C7 C12 C11 C36 -178.5(5) . . . . ?
C7 C12 C11 C10 2.9(8) . . . . ?
C7 C8 C9 C10 0.4(9) . . . . ?
C7 C8 C9 C60 178.9(6) . . . . ?
C39 C38 C37 C36 3.7(8) . . . . ?
C39 C38 C51 C54 23.4(8) . . . . ?
C39 C38 C51 C52 139.5(7) . . . . ?
C39 C38 C51 C53 -96.6(8) . . . . ?
C12 C13 C14 C15 -161.8(5) . . . . ?
C12 C13 C14 C6 11.7(7) . . . . ?
C12 C7 C8 C9 5.1(9) . . . . ?
C12 C11 C10 C9 2.7(9) . . . . ?
C11 C36 C35 C34 3.8(8) . . . . ?
C11 C36 C35 C40 -172.6(5) . . . . ?
C11 C36 C37 C38 172.0(5) . . . . ?
C11 C10 C9 C8 -4.4(9) . . . . ?
C11 C10 C9 C60 177.2(6) . . . . ?
C10 C9 C60 C62 76.8(8) . . . . ?
C10 C9 C60 C61 -163.2(6) . . . . ?
C10 C9 C60 C59 -49.4(8) . . . . ?
C37 C36 C35 C34 179.8(5) . . . . ?
C37 C36 C35 C40 3.4(8) . . . . ?
C37 C36 C11 C12 172.9(5) . . . . ?
C37 C36 C11 C10 -8.6(8) . . . . ?
C37 C38 C39 C40 -3.0(8) . . . . ?
C37 C38 C51 C54 -160.3(6) . . . . ?
C37 C38 C51 C52 -44.2(8) . . . . ?
C37 C38 C51 C53 79.7(8) . . . . ?
C29 C28 C44 C46 54.5(8) . . . . ?
C29 C28 C44 C45 174.0(6) . . . . ?
C29 C28 C44 C47 -61.9(7) . . . . ?
C48 C43 C42 C33 -177.5(5) . . . . ?
C48 C43 C42 C41 2.2(8) . . . . ?
C48 C43 C30 C31 172.4(5) . . . . ?
C48 C43 C30 C29 -6.3(8) . . . . ?
C48 C49 C56 C55 172.5(5) . . . . ?
C48 C49 C56 C57 51.3(7) . . . . ?
C48 C49 C56 C58 -66.3(7) . . . . ?
C56 C49 C48 C43 173.0(5) . . . . ?
C8 C7 C12 C13 168.1(5) . . . . ?
C8 C7 C12 C11 -6.6(8) . . . . ?
C8 C9 C60 C62 -101.6(8) . . . . ?
C8 C9 C60 C61 18.5(8) . . . . ?
C8 C9 C60 C59 132.2(6) . . . . ?
C44 C28 C29 C30 175.1(5) . . . . ?
C23 C24 C19 C18 179.6(5) . . . . ?
C23 C24 C19 C20 -4.4(8) . . . . ?
C23 C24 C25 C26 26.7(8) . . . . ?
C23 C24 C25 C16 -160.3(5) . . . . ?
C23 C22 C21 C20 -4.0(10) . . . . ?
C51 C38 C39 C40 173.3(5) . . . . ?
C51 C38 C37 C36 -172.7(5) . . . . ?
C4 C5 C7 C12 -161.0(5) . . . . ?
C4 C5 C7 C8 12.8(9) . . . . ?
C20 C19 C18 C17 172.6(5) . . . . ?
C20 C19 C18 C18 -12.0(8) . . . 2_655 ?

loop_
_platon_squeeze_void_nr
_platon_squeeze_void_average_x
_platon_squeeze_void_average_y
_platon_squeeze_void_average_z
_platon_squeeze_void_volume
_platon_squeeze_void_count_electrons
_platon_squeeze_void_content
1 -0.173 0.750 0.077 1028 340 ' '
2 0.000 0.488 0.250 316 27 ' '
3 -0.173 0.250 0.577 1028 340 ' '
4 0.000 0.512 0.750 311 27 ' '
5 0.084 0.009 0.310 7 1 ' '
6 0.084 -0.009 0.810 7 1 ' '
7 0.500 0.988 0.250 316 27 ' '
8 0.500 0.012 0.750 311 27 ' '
9 0.415 0.509 0.190 7 1 ' '
10 0.415 0.490 0.690 7 1 ' '
11 0.584 0.509 0.310 7 1 ' '
12 0.584 0.490 0.810 7 1 ' '
13 0.915 0.009 0.190 7 1 ' '
14 0.915 -0.009 0.690 7 1 ' '
